data_7049603
loop_
_publ_author_name
'Khan, Firoz Shah Tuglak'
'Shah, Syed Jehanger'
'Bhowmik, Susovan'
'Reinhard, Fabi\'an G Cant\'u'
'Sainna, Mala A.'
'de Visser, Sam P.'
'Rath, Sankar Prasad'

_publ_section_title
;
 Equatorial ligand plane perturbations lead to a spin-state change in an
 iron(iii) porphyrin dimer.
;
_journal_issue 19
_journal_name_full 'Dalton transactions (Cambridge, England : 2003)'
_journal_page_first 6353
_journal_page_last 6357
_journal_paper_doi 10.1039/c9dt01182j
_journal_volume 48
_journal_year 2019
_chemical_formula_sum 'C86 H100 Cl2 Fe2 N8 O8'
_chemical_formula_weight 1556.33
_space_group_crystal_system triclinic
_space_group_IT_number 2
_space_group_name_Hall '-P 1'
_space_group_name_H-M_alt 'P -1'
_symmetry_space_group_name_Hall '-P 1'
_symmetry_space_group_name_H-M 'P -1'
_atom_sites_solution_hydrogens geom
_audit_creation_method SHELXL-2018/3
_audit_update_record
;
2019-03-31 deposited with the CCDC.    2019-04-04 downloaded from the CCDC.
;
_cell_angle_alpha 64.626(2)
_cell_angle_beta 78.507(2)
_cell_angle_gamma 71.060(2)
_cell_formula_units_Z 1
_cell_length_a 10.8619(12)
_cell_length_b 13.5788(15)
_cell_length_c 15.2373(18)
_cell_measurement_reflns_used 999
_cell_measurement_temperature 100(2)
_cell_measurement_theta_max 27.0
_cell_measurement_theta_min 2.7
_cell_volume 1915.9(4)
_computing_cell_refinement 'Bruker SAINT'
_computing_data_collection 'Bruker APEX'
_computing_data_reduction 'Bruker SAINT'
_computing_molecular_graphics 'SHELXL 5.1, XP (Sheldrick, 1994)'
_computing_publication_material SHELXL-97
_computing_structure_refinement 'SHELXL-2018/3 (Sheldrick, 2018)'
_computing_structure_solution 'SHELXS-97 (Sheldrick, 2008)'
_diffrn_ambient_temperature 100(2)
_diffrn_measured_fraction_theta_full 0.984
_diffrn_measured_fraction_theta_max 0.980
_diffrn_measurement_device_type 'Bruker SMART APEX'
_diffrn_measurement_method \w
_diffrn_radiation_type MoK\a
_diffrn_radiation_wavelength 0.71073
_diffrn_reflns_av_R_equivalents 0.0384
_diffrn_reflns_av_unetI/netI 0.0829
_diffrn_reflns_Laue_measured_fraction_full 0.984
_diffrn_reflns_Laue_measured_fraction_max 0.980
_diffrn_reflns_limit_h_max 13
_diffrn_reflns_limit_h_min -12
_diffrn_reflns_limit_k_max 16
_diffrn_reflns_limit_k_min -16
_diffrn_reflns_limit_l_max 18
_diffrn_reflns_limit_l_min -12
_diffrn_reflns_number 10445
_diffrn_reflns_point_group_measured_fraction_full 0.984
_diffrn_reflns_point_group_measured_fraction_max 0.980
_diffrn_reflns_theta_full 25.000
_diffrn_reflns_theta_max 25.497
_diffrn_reflns_theta_min 1.724
_diffrn_source 'fine-focus sealed tube'
_exptl_absorpt_coefficient_mu 0.512
_exptl_absorpt_correction_T_max 0.920
_exptl_absorpt_correction_T_min 0.880
_exptl_absorpt_correction_type multi-scan
_exptl_absorpt_process_details 'SADABS 2.05 (Sheldrick, 2002)'
_exptl_crystal_colour 'dark red'
_exptl_crystal_density_diffrn 1.349
_exptl_crystal_description block
_exptl_crystal_F_000 822
_exptl_crystal_size_max 0.260
_exptl_crystal_size_mid 0.200
_exptl_crystal_size_min 0.160
_refine_diff_density_max 1.118
_refine_diff_density_min -0.738
_refine_diff_density_rms 0.111
_refine_ls_extinction_method none
_refine_ls_goodness_of_fit_ref 1.027
_refine_ls_hydrogen_treatment constr
_refine_ls_matrix_type full
_refine_ls_number_parameters 486
_refine_ls_number_reflns 7006
_refine_ls_number_restraints 0
_refine_ls_restrained_S_all 1.027
_refine_ls_R_factor_all 0.1106
_refine_ls_R_factor_gt 0.0691
_refine_ls_shift/su_max 0.000
_refine_ls_shift/su_mean 0.000
_refine_ls_structure_factor_coef Fsqd
_refine_ls_weighting_details 'w=1/[\s^2^(Fo^2^)+(0.0753P)^2^+6.3187P] where P=(Fo^2^+2Fc^2^)/3'
_refine_ls_weighting_scheme calc
_refine_ls_wR_factor_gt 0.1562
_refine_ls_wR_factor_ref 0.1998
_reflns_Friedel_coverage 0.000
_reflns_number_gt 4747
_reflns_number_total 7006
_reflns_threshold_expression 'I > 2\s(I)'
_cod_data_source_file c9dt01182j2.cif
_cod_data_source_block shelx_CCDC1
_cod_depositor_comments 'Adding full bibliography for 7049602--7049603.cif.'
_cod_database_code 7049603
_shelx_shelxl_version_number 2018/3
_shelx_space_group_comment
;
The symmetry employed for this shelxl refinement is uniquely defined
by the following loop, which should always be used as a source of
symmetry information in preference to the above space-group names.
They are only intended as comments.
;
_shelx_estimated_absorpt_t_min 0.878
_shelx_estimated_absorpt_t_max 0.923

loop_
_space_group_symop_operation_xyz
'x, y, z'
'-x, -y, -z'

loop_
_atom_site_label
_atom_site_type_symbol
_atom_site_fract_x
_atom_site_fract_y
_atom_site_fract_z
_atom_site_U_iso_or_equiv
_atom_site_adp_type
_atom_site_occupancy
_atom_site_site_symmetry_order
_atom_site_calc_flag
_atom_site_refinement_flags_posn
_atom_site_refinement_flags_adp
Fe1 Fe 0.85919(7) 0.41342(6) 0.85597(5) 0.0211(2) Uani 1 1 d . .
Cl1 Cl 0.64688(13) 0.55000(11) 0.69462(9) 0.0320(3) Uani 1 1 d . .
O1 O 0.6834(3) 0.5027(3) 0.7945(3) 0.0277(8) Uani 1 1 d . .
O2 O 0.5101(3) 0.6035(3) 0.6969(3) 0.0372(9) Uani 1 1 d . .
O3 O 0.6762(4) 0.4607(4) 0.6611(3) 0.0524(12) Uani 1 1 d . .
O4 O 0.7186(4) 0.6305(4) 0.6347(3) 0.0542(13) Uani 1 1 d . .
N1 N 0.9777(4) 0.5045(3) 0.7655(3) 0.0191(8) Uani 1 1 d . .
N2 N 0.8344(4) 0.4946(3) 0.9437(3) 0.0218(9) Uani 1 1 d . .
N3 N 0.7811(4) 0.2980(3) 0.9652(3) 0.0224(9) Uani 1 1 d . .
N4 N 0.9258(4) 0.3092(3) 0.7854(3) 0.0225(9) Uani 1 1 d . .
C1 C 1.0350(4) 0.5038(4) 0.6759(3) 0.0178(10) Uani 1 1 d . .
C2 C 1.1081(5) 0.5883(4) 0.6294(3) 0.0213(10) Uani 1 1 d . .
C3 C 1.0920(5) 0.6409(4) 0.6914(4) 0.0212(10) Uani 1 1 d . .
C4 C 1.0098(5) 0.5910(4) 0.7728(3) 0.0196(10) Uani 1 1 d . .
C5 C 0.9635(5) 0.6287(4) 0.8480(3) 0.0218(10) Uani 1 1 d . .
H5A H 0.991714 0.689363 0.845238 0.026 Uiso 1 1 calc R U
C6 C 0.8805(5) 0.5856(4) 0.9261(3) 0.0183(10) Uani 1 1 d . .
C7 C 0.8316(5) 0.6277(4) 1.0019(3) 0.0224(10) Uani 1 1 d . .
C8 C 0.7519(5) 0.5651(4) 1.0647(3) 0.0214(10) Uani 1 1 d . .
C9 C 0.7546(5) 0.4823(4) 1.0285(3) 0.0196(10) Uani 1 1 d . .
C10 C 0.6931(5) 0.3968(4) 1.0766(3) 0.0227(11) Uani 1 1 d . .
H10A H 0.637646 0.397526 1.133134 0.027 Uiso 1 1 calc R U
C11 C 0.7075(5) 0.3097(4) 1.0470(4) 0.0232(11) Uani 1 1 d . .
C12 C 0.6506(5) 0.2167(4) 1.0996(4) 0.0293(12) Uani 1 1 d . .
C13 C 0.6864(5) 0.1494(4) 1.0492(4) 0.0277(12) Uani 1 1 d . .
C14 C 0.7677(5) 0.1992(4) 0.9673(4) 0.0226(11) Uani 1 1 d . .
C15 C 0.8242(5) 0.1578(4) 0.8955(3) 0.0226(11) Uani 1 1 d . .
H15A H 0.812360 0.087585 0.904828 0.027 Uiso 1 1 calc R U
C16 C 0.8958(5) 0.2084(4) 0.8118(3) 0.0195(10) Uani 1 1 d . .
C17 C 0.9460(5) 0.1633(4) 0.7381(4) 0.0222(10) Uani 1 1 d . .
C18 C 1.0014(4) 0.2406(4) 0.6634(3) 0.0194(10) Uani 1 1 d . .
C19 C 0.9854(4) 0.3327(4) 0.6922(3) 0.0167(10) Uani 1 1 d . .
C20 C 1.0254(4) 0.4316(4) 0.6358(3) 0.0190(10) Uani 1 1 d . .
C21 C 1.2041(5) 0.6014(4) 0.5417(3) 0.0229(11) Uani 1 1 d . .
H21A H 1.225211 0.674425 0.519438 0.027 Uiso 1 1 calc R U
H21B H 1.163920 0.602613 0.488248 0.027 Uiso 1 1 calc R U
C22 C 1.3287(5) 0.5057(5) 0.5644(4) 0.0310(12) Uani 1 1 d . .
H22A H 1.388376 0.516176 0.505713 0.047 Uiso 1 1 calc R U
H22B H 1.308077 0.433288 0.586286 0.047 Uiso 1 1 calc R U
H22C H 1.370137 0.505819 0.615899 0.047 Uiso 1 1 calc R U
C23 C 1.1527(5) 0.7321(4) 0.6775(4) 0.0253(11) Uani 1 1 d . .
H23A H 1.243440 0.714706 0.649259 0.030 Uiso 1 1 calc R U
H23B H 1.155942 0.732636 0.741797 0.030 Uiso 1 1 calc R U
C24 C 1.0768(6) 0.8503(4) 0.6106(4) 0.0352(13) Uani 1 1 d . .
H24A H 1.116978 0.907198 0.606763 0.053 Uiso 1 1 calc R U
H24B H 0.986035 0.866973 0.636980 0.053 Uiso 1 1 calc R U
H24C H 1.079096 0.852076 0.545296 0.053 Uiso 1 1 calc R U
C25 C 0.8639(5) 0.7257(4) 1.0052(4) 0.0264(11) Uani 1 1 d . .
H25A H 0.956691 0.722034 0.982575 0.032 Uiso 1 1 calc R U
H25B H 0.852121 0.719335 1.073335 0.032 Uiso 1 1 calc R U
C26 C 0.7779(5) 0.8407(4) 0.9415(4) 0.0315(12) Uani 1 1 d . .
H26A H 0.803788 0.901841 0.944557 0.047 Uiso 1 1 calc R U
H26B H 0.686281 0.846145 0.965411 0.047 Uiso 1 1 calc R U
H26C H 0.789018 0.847299 0.873937 0.047 Uiso 1 1 calc R U
C27 C 0.6734(5) 0.5782(4) 1.1549(4) 0.0252(11) Uani 1 1 d . .
H27A H 0.721987 0.604645 1.185087 0.030 Uiso 1 1 calc R U
H27B H 0.662833 0.503539 1.202447 0.030 Uiso 1 1 calc R U
C28 C 0.5395(5) 0.6615(5) 1.1325(4) 0.0343(13) Uani 1 1 d . .
H28A H 0.490691 0.664227 1.193240 0.052 Uiso 1 1 calc R U
H28B H 0.492050 0.637064 1.100645 0.052 Uiso 1 1 calc R U
H28C H 0.549476 0.736934 1.089167 0.052 Uiso 1 1 calc R U
C29 C 0.5634(6) 0.2007(5) 1.1941(4) 0.0380(14) Uani 1 1 d . .
H29A H 0.570753 0.119144 1.232157 0.046 Uiso 1 1 calc R U
H29B H 0.592269 0.229641 1.233919 0.046 Uiso 1 1 calc R U
C30 C 0.4278(6) 0.2615(5) 1.1721(5) 0.0448(15) Uani 1 1 d . .
H30A H 0.372617 0.250666 1.233032 0.067 Uiso 1 1 calc R U
H30B H 0.399183 0.232132 1.133316 0.067 Uiso 1 1 calc R U
H30C H 0.420569 0.342325 1.135306 0.067 Uiso 1 1 calc R U
C31 C 0.6466(5) 0.0439(4) 1.0722(4) 0.0324(13) Uani 1 1 d . .
H31A H 0.634166 0.042124 1.010311 0.039 Uiso 1 1 calc R U
H31B H 0.561409 0.048298 1.110598 0.039 Uiso 1 1 calc R U
C32 C 0.7428(6) -0.0652(5) 1.1279(4) 0.0424(15) Uani 1 1 d . .
H32A H 0.710514 -0.129421 1.139037 0.064 Uiso 1 1 calc R U
H32B H 0.753140 -0.065920 1.190630 0.064 Uiso 1 1 calc R U
H32C H 0.827319 -0.071121 1.090182 0.064 Uiso 1 1 calc R U
C33 C 0.9357(5) 0.0528(4) 0.7452(4) 0.0272(12) Uani 1 1 d . .
H33A H 0.939949 0.055556 0.678739 0.033 Uiso 1 1 calc R U
H33B H 0.849671 0.042065 0.777661 0.033 Uiso 1 1 calc R U
C34 C 1.0426(5) -0.0483(4) 0.8015(4) 0.0326(13) Uani 1 1 d . .
H34A H 1.027740 -0.118298 0.807276 0.049 Uiso 1 1 calc R U
H34B H 1.041175 -0.049951 0.866646 0.049 Uiso 1 1 calc R U
H34C H 1.127668 -0.041556 0.766812 0.049 Uiso 1 1 calc R U
C35 C 1.0788(5) 0.2218(4) 0.5758(4) 0.0246(11) Uani 1 1 d . .
H35A H 1.057457 0.293146 0.517478 0.030 Uiso 1 1 calc R U
H35B H 1.052731 0.163949 0.566133 0.030 Uiso 1 1 calc R U
C36 C 1.2266(5) 0.1832(5) 0.5850(4) 0.0374(14) Uani 1 1 d . .
H36A H 1.272146 0.180222 0.523468 0.056 Uiso 1 1 calc R U
H36B H 1.249943 0.107849 0.637362 0.056 Uiso 1 1 calc R U
H36C H 1.252112 0.236871 0.600071 0.056 Uiso 1 1 calc R U
C37 C 1.0478(5) 0.4652(4) 0.5289(3) 0.0218(10) Uani 1 1 d . .
H37A H 1.131060 0.436615 0.501571 0.026 Uiso 1 1 calc R U
C1S C 0.6350(11) 0.0155(8) 0.6781(9) 0.108(5) Uani 1 1 d . .
H1SA H 0.670416 -0.057498 0.725567 0.130 Uiso 1 1 calc R U
C2S C 0.6219(11) 0.0273(11) 0.5885(11) 0.121(4) Uani 1 1 d . .
H2SA H 0.640668 -0.036824 0.572688 0.145 Uiso 1 1 calc R U
C3S C 0.5758(7) 0.1467(8) 0.5128(7) 0.073(2) Uani 1 1 d . .
H3SA H 0.563390 0.159775 0.448266 0.088 Uiso 1 1 calc R U
C4S C 0.5544(7) 0.2282(7) 0.5388(6) 0.059(2) Uani 1 1 d . .
H4SA H 0.530635 0.302814 0.490411 0.071 Uiso 1 1 calc R U
C5S C 0.5634(8) 0.2168(9) 0.6349(7) 0.089(3) Uani 1 1 d . .
H5SA H 0.546629 0.281693 0.649273 0.106 Uiso 1 1 calc R U
C6S C 0.5954(8) 0.1142(9) 0.7035(8) 0.097(4) Uani 1 1 d . .
H6SA H 0.592686 0.104379 0.769332 0.116 Uiso 1 1 calc R U

loop_
_atom_site_aniso_label
_atom_site_aniso_U_11
_atom_site_aniso_U_22
_atom_site_aniso_U_33
_atom_site_aniso_U_23
_atom_site_aniso_U_13
_atom_site_aniso_U_12
Fe1 0.0282(4) 0.0189(4) 0.0189(4) -0.0097(3) 0.0045(3) -0.0103(3)
Cl1 0.0287(7) 0.0370(7) 0.0277(7) -0.0133(6) -0.0003(5) -0.0057(6)
O1 0.0263(19) 0.032(2) 0.030(2) -0.0191(17) 0.0099(16) -0.0112(15)
O2 0.025(2) 0.046(2) 0.034(2) -0.0145(19) -0.0016(17) -0.0026(17)
O3 0.050(3) 0.067(3) 0.052(3) -0.045(3) -0.008(2) 0.003(2)
O4 0.040(3) 0.059(3) 0.040(3) 0.003(2) 0.007(2) -0.020(2)
N1 0.025(2) 0.018(2) 0.016(2) -0.0076(17) -0.0003(17) -0.0083(17)
N2 0.026(2) 0.020(2) 0.020(2) -0.0072(17) 0.0011(17) -0.0078(17)
N3 0.027(2) 0.020(2) 0.024(2) -0.0122(18) 0.0042(18) -0.0094(17)
N4 0.029(2) 0.016(2) 0.025(2) -0.0119(18) 0.0021(18) -0.0076(17)
C1 0.020(2) 0.018(2) 0.013(2) -0.0053(19) 0.0019(19) -0.0054(19)
C2 0.026(3) 0.013(2) 0.022(3) -0.003(2) -0.006(2) -0.0055(19)
C3 0.024(3) 0.021(2) 0.025(3) -0.014(2) 0.000(2) -0.008(2)
C4 0.024(3) 0.016(2) 0.020(2) -0.009(2) 0.002(2) -0.0069(19)
C5 0.026(3) 0.019(2) 0.020(2) -0.006(2) -0.004(2) -0.007(2)
C6 0.026(3) 0.014(2) 0.019(2) -0.0090(19) -0.002(2) -0.0069(19)
C7 0.027(3) 0.022(2) 0.020(2) -0.009(2) -0.002(2) -0.008(2)
C8 0.026(3) 0.022(2) 0.016(2) -0.005(2) -0.002(2) -0.009(2)
C9 0.022(3) 0.021(2) 0.017(2) -0.010(2) 0.0018(19) -0.0057(19)
C10 0.031(3) 0.023(3) 0.014(2) -0.006(2) 0.005(2) -0.013(2)
C11 0.028(3) 0.026(3) 0.021(2) -0.012(2) 0.007(2) -0.014(2)
C12 0.037(3) 0.029(3) 0.026(3) -0.014(2) 0.005(2) -0.014(2)
C13 0.036(3) 0.025(3) 0.026(3) -0.013(2) 0.006(2) -0.014(2)
C14 0.024(3) 0.019(2) 0.026(3) -0.009(2) 0.002(2) -0.009(2)
C15 0.028(3) 0.018(2) 0.024(3) -0.010(2) 0.003(2) -0.010(2)
C16 0.028(3) 0.014(2) 0.017(2) -0.0083(19) 0.000(2) -0.0035(19)
C17 0.022(3) 0.021(2) 0.025(3) -0.009(2) -0.002(2) -0.006(2)
C18 0.020(2) 0.017(2) 0.022(2) -0.006(2) -0.005(2) -0.0062(19)
C19 0.015(2) 0.021(2) 0.015(2) -0.010(2) 0.0011(18) -0.0030(18)
C20 0.020(2) 0.018(2) 0.020(2) -0.009(2) 0.0014(19) -0.0054(19)
C21 0.026(3) 0.027(3) 0.020(2) -0.012(2) 0.009(2) -0.015(2)
C22 0.025(3) 0.044(3) 0.031(3) -0.025(3) 0.006(2) -0.010(2)
C23 0.028(3) 0.029(3) 0.024(3) -0.013(2) 0.004(2) -0.014(2)
C24 0.046(3) 0.028(3) 0.037(3) -0.013(3) -0.004(3) -0.017(3)
C25 0.041(3) 0.020(2) 0.028(3) -0.016(2) 0.002(2) -0.015(2)
C26 0.034(3) 0.020(3) 0.043(3) -0.015(2) -0.001(3) -0.009(2)
C27 0.034(3) 0.025(3) 0.022(3) -0.016(2) 0.005(2) -0.010(2)
C28 0.030(3) 0.033(3) 0.034(3) -0.013(3) 0.010(2) -0.009(2)
C29 0.049(4) 0.032(3) 0.041(3) -0.022(3) 0.023(3) -0.026(3)
C30 0.055(4) 0.041(3) 0.044(4) -0.019(3) 0.003(3) -0.019(3)
C31 0.042(3) 0.024(3) 0.033(3) -0.015(2) 0.011(3) -0.015(2)
C32 0.068(4) 0.034(3) 0.029(3) -0.010(3) -0.006(3) -0.021(3)
C33 0.038(3) 0.020(3) 0.034(3) -0.018(2) 0.004(2) -0.014(2)
C34 0.037(3) 0.019(3) 0.044(3) -0.015(3) 0.002(3) -0.009(2)
C35 0.036(3) 0.018(2) 0.024(3) -0.015(2) 0.002(2) -0.004(2)
C36 0.030(3) 0.047(3) 0.024(3) -0.015(3) 0.007(2) -0.001(3)
C37 0.026(3) 0.019(2) 0.023(3) -0.010(2) 0.002(2) -0.0079(19)
C1S 0.123(8) 0.049(5) 0.134(10) 0.039(6) -0.093(8) -0.055(5)
C2S 0.091(8) 0.114(9) 0.177(13) -0.043(10) -0.013(8) -0.069(7)
C3S 0.042(4) 0.076(6) 0.093(7) -0.022(5) 0.014(4) -0.033(4)
C4S 0.039(4) 0.060(5) 0.057(5) 0.004(4) -0.003(3) -0.021(3)
C5S 0.060(6) 0.108(8) 0.082(7) -0.018(6) -0.011(5) -0.025(5)
C6S 0.062(6) 0.112(8) 0.086(7) 0.015(7) -0.028(5) -0.046(6)

loop_
_atom_type_symbol
_atom_type_description
_atom_type_scat_dispersion_real
_atom_type_scat_dispersion_imag
_atom_type_scat_source
C C 0.0033 0.0016 'International Tables Vol C Tables 4.2.6.8 and 6.1.1.4'
H H 0.0000 0.0000 'International Tables Vol C Tables 4.2.6.8 and 6.1.1.4'
N N 0.0061 0.0033 'International Tables Vol C Tables 4.2.6.8 and 6.1.1.4'
O O 0.0106 0.0060 'International Tables Vol C Tables 4.2.6.8 and 6.1.1.4'
Cl Cl 0.1484 0.1585 'International Tables Vol C Tables 4.2.6.8 and 6.1.1.4'
Fe Fe 0.3463 0.8444 'International Tables Vol C Tables 4.2.6.8 and 6.1.1.4'

loop_
_geom_angle_atom_site_label_1
_geom_angle_atom_site_label_2
_geom_angle_atom_site_label_3
_geom_angle
_geom_angle_site_symmetry_1
N1 Fe1 N2 90.00(16) .
N1 Fe1 N3 165.36(16) .
N2 Fe1 N3 88.08(16) .
N1 Fe1 N4 87.80(16) .
N2 Fe1 N4 165.43(17) .
N3 Fe1 N4 90.42(16) .
N1 Fe1 O1 102.08(15) .
N2 Fe1 O1 95.56(15) .
N3 Fe1 O1 92.55(15) .
N4 Fe1 O1 98.99(15) .
O2 Cl1 O4 110.9(3) .
O2 Cl1 O3 111.1(3) .
O4 Cl1 O3 110.2(3) .
O2 Cl1 O1 106.3(2) .
O4 Cl1 O1 108.9(2) .
O3 Cl1 O1 109.3(2) .
Cl1 O1 Fe1 132.2(2) .
C4 N1 C1 104.5(4) .
C4 N1 Fe1 127.7(3) .
C1 N1 Fe1 127.5(3) .
C9 N2 C6 104.6(4) .
C9 N2 Fe1 127.9(3) .
C6 N2 Fe1 127.1(3) .
C11 N3 C14 104.3(4) .
C11 N3 Fe1 127.1(3) .
C14 N3 Fe1 127.6(3) .
C16 N4 C19 105.4(4) .
C16 N4 Fe1 125.6(3) .
C19 N4 Fe1 127.6(3) .
N1 C1 C20 125.0(4) .
N1 C1 C2 110.5(4) .
C20 C1 C2 124.5(4) .
C3 C2 C1 106.2(4) .
C3 C2 C21 125.0(4) .
C1 C2 C21 127.7(4) .
C2 C3 C4 107.0(4) .
C2 C3 C23 126.5(4) .
C4 C3 C23 126.5(4) .
N1 C4 C5 124.6(4) .
N1 C4 C3 111.7(4) .
C5 C4 C3 123.7(4) .
C6 C5 C4 125.5(4) .
C5 C6 N2 124.9(4) .
C5 C6 C7 124.5(4) .
N2 C6 C7 110.6(4) .
C8 C7 C6 107.2(4) .
C8 C7 C25 128.6(4) .
C6 C7 C25 124.2(4) .
C7 C8 C9 106.4(4) .
C7 C8 C27 127.9(4) .
C9 C8 C27 125.8(4) .
N2 C9 C10 124.7(4) .
N2 C9 C8 111.1(4) .
C10 C9 C8 124.1(4) .
C9 C10 C11 123.9(4) .
N3 C11 C10 125.3(4) .
N3 C11 C12 110.3(4) .
C10 C11 C12 124.4(4) .
C13 C12 C11 107.4(5) .
C13 C12 C29 127.5(5) .
C11 C12 C29 125.1(5) .
C12 C13 C14 106.4(4) .
C12 C13 C31 127.7(5) .
C14 C13 C31 125.9(4) .
N3 C14 C15 123.0(4) .
N3 C14 C13 111.6(4) .
C15 C14 C13 125.3(4) .
C16 C15 C14 126.6(4) .
C15 C16 N4 125.8(4) .
C15 C16 C17 123.5(4) .
N4 C16 C17 110.7(4) .
C18 C17 C16 106.7(4) .
C18 C17 C33 128.6(5) .
C16 C17 C33 124.7(4) .
C17 C18 C19 106.8(4) .
C17 C18 C35 124.6(4) .
C19 C18 C35 128.1(4) .
N4 C19 C20 124.1(4) .
N4 C19 C18 110.1(4) .
C20 C19 C18 125.8(4) .
C1 C20 C19 122.2(4) .
C1 C20 C37 118.9(4) .
C19 C20 C37 118.7(4) .
C2 C21 C22 111.6(4) .
C3 C23 C24 112.5(4) .
C7 C25 C26 112.3(4) .
C8 C27 C28 112.4(4) .
C30 C29 C12 110.0(5) .
C13 C31 C32 114.5(5) .
C17 C33 C34 113.2(4) .
C18 C35 C36 113.0(4) .
C37 C37 C20 120.4(6) 2_766
C2S C1S C6S 120.4(9) .
C1S C2S C3S 117.8(11) .
C4S C3S C2S 117.5(10) .
C3S C4S C5S 125.2(9) .
C6S C5S C4S 118.5(11) .
C5S C6S C1S 120.0(11) .

loop_
_geom_bond_atom_site_label_1
_geom_bond_atom_site_label_2
_geom_bond_distance
_geom_bond_site_symmetry_2
Fe1 N1 1.989(4) .
Fe1 N2 2.000(4) .
Fe1 N3 2.003(4) .
Fe1 N4 2.004(4) .
Fe1 O1 2.056(4) .
Cl1 O2 1.427(4) .
Cl1 O4 1.431(4) .
Cl1 O3 1.432(4) .
Cl1 O1 1.457(4) .
N1 C4 1.380(6) .
N1 C1 1.386(6) .
N2 C9 1.382(6) .
N2 C6 1.383(6) .
N3 C11 1.381(6) .
N3 C14 1.383(6) .
N4 C16 1.380(6) .
N4 C19 1.384(6) .
C1 C20 1.396(6) .
C1 C2 1.456(6) .
C2 C3 1.364(6) .
C2 C21 1.505(7) .
C3 C4 1.424(6) .
C3 C23 1.505(7) .
C4 C5 1.391(6) .
C5 C6 1.374(6) .
C6 C7 1.438(6) .
C7 C8 1.356(7) .
C7 C25 1.505(6) .
C8 C9 1.439(6) .
C8 C27 1.514(6) .
C9 C10 1.383(6) .
C10 C11 1.391(7) .
C11 C12 1.435(7) .
C12 C13 1.352(7) .
C12 C29 1.530(7) .
C13 C14 1.421(7) .
C13 C31 1.507(7) .
C14 C15 1.387(7) .
C15 C16 1.380(6) .
C16 C17 1.436(6) .
C17 C18 1.369(7) .
C17 C33 1.497(6) .
C18 C19 1.444(6) .
C18 C35 1.503(6) .
C19 C20 1.404(6) .
C20 C37 1.483(6) .
C21 C22 1.516(7) .
C23 C24 1.539(7) .
C25 C26 1.539(7) .
C27 C28 1.520(7) .
C29 C30 1.460(8) .
C31 C32 1.510(8) .
C33 C34 1.524(7) .
C35 C36 1.533(7) .
C37 C37 1.326(9) 2_766
C1S C2S 1.336(16) .
C1S C6S 1.461(15) .
C2S C3S 1.520(14) .
C3S C4S 1.270(11) .
C4S C5S 1.425(12) .
C5S C6S 1.318(12) .
